data_4301751
loop_
_publ_author_name
'Igor L. Fedushkin'
'Olga V. Maslova'
'Eugeny V. Baranov'
'Andrei S. Shavyrin'

_publ_section_title
;
Redox Isomerism in the Lanthanide Complex
[(dpp-Bian)Yb(DME)(\m-Br)]2 (dpp-Bian =
1,2-Bis[(2,6-diisopropylphenyl)imino]acenaphthene)
;
_journal_name_full 'Inorganic Chemistry'
_journal_page_first 2355
_journal_page_last 2357
_journal_paper_doi 10.1021/ic900022s
_journal_volume 48
_journal_year 2009
_chemical_formula_sum 'C88 H120 Br2 N4 O8 Yb2'
_chemical_formula_weight 1867.78
_chemical_name_systematic
; 
 ? 
;
_space_group_IT_number 2
_symmetry_cell_setting triclinic
_symmetry_space_group_name_Hall '-P 1'
_symmetry_space_group_name_H-M 'P -1'
_atom_sites_solution_hydrogens geom
_atom_sites_solution_primary direct
_atom_sites_solution_secondary difmap
_audit_creation_method SHELXL-97
_cell_angle_alpha 63.7110(10)
_cell_angle_beta 84.042(2)
_cell_angle_gamma 75.145(2)
_cell_formula_units_Z 1
_cell_length_a 11.7726(9)
_cell_length_b 14.0198(11)
_cell_length_c 14.8144(12)
_cell_measurement_reflns_used 900
_cell_measurement_temperature 100(2)
_cell_measurement_theta_max 30
_cell_measurement_theta_min 2
_cell_volume 2118.8(3)
_computing_cell_refinement 'Bruker SMART'
_computing_data_collection 'Bruker SMART'
_computing_data_reduction 'Bruker SHELXTL'
_computing_molecular_graphics 'Bruker SHELXTL'
_computing_publication_material 'Bruker SHELXTL'
_computing_structure_refinement 'SHELXL-97 (Sheldrick, 1997)'
_computing_structure_solution 'SHELXS-97 (Sheldrick, 1990)'
_diffrn_ambient_temperature 100(2)
_diffrn_measured_fraction_theta_full 0.981
_diffrn_measured_fraction_theta_max 0.981
_diffrn_measurement_device_type 'CCD area detector'
_diffrn_measurement_method 'phi and omega scans'
_diffrn_radiation_monochromator graphite
_diffrn_radiation_source 'fine-focus sealed tube'
_diffrn_radiation_type MoK\a
_diffrn_radiation_wavelength 0.71073
_diffrn_reflns_av_R_equivalents 0.0142
_diffrn_reflns_av_sigmaI/netI 0.0255
_diffrn_reflns_limit_h_max 14
_diffrn_reflns_limit_h_min -8
_diffrn_reflns_limit_k_max 17
_diffrn_reflns_limit_k_min -17
_diffrn_reflns_limit_l_max 17
_diffrn_reflns_limit_l_min -18
_diffrn_reflns_number 12708
_diffrn_reflns_theta_full 26.00
_diffrn_reflns_theta_max 26.00
_diffrn_reflns_theta_min 2.34
_exptl_absorpt_coefficient_mu 3.192
_exptl_absorpt_correction_T_max 0.6460
_exptl_absorpt_correction_T_min 0.3617
_exptl_absorpt_correction_type multi-scan
_exptl_absorpt_process_details 'SADABS (Sheldrick, 1998a)'
_exptl_crystal_colour red
_exptl_crystal_density_diffrn 1.464
_exptl_crystal_density_method 'not measured'
_exptl_crystal_description prism
_exptl_crystal_F_000 950
_exptl_crystal_size_max 0.40
_exptl_crystal_size_mid 0.35
_exptl_crystal_size_min 0.15
_refine_diff_density_max 3.082
_refine_diff_density_min -6.585
_refine_diff_density_rms 0.253
_refine_ls_extinction_method none
_refine_ls_goodness_of_fit_ref 1.096
_refine_ls_hydrogen_treatment constr
_refine_ls_matrix_type full
_refine_ls_number_parameters 391
_refine_ls_number_reflns 8186
_refine_ls_number_restraints 41
_refine_ls_restrained_S_all 1.103
_refine_ls_R_factor_all 0.0818
_refine_ls_R_factor_gt 0.0717
_refine_ls_shift/su_max 0.000
_refine_ls_shift/su_mean 0.000
_refine_ls_structure_factor_coef Fsqd
_refine_ls_weighting_details 'calc w=1/[\s^2^(Fo^2^)+(0.1288P)^2^+19.5549P] where P=(Fo^2^+2Fc^2^)/3'
_refine_ls_weighting_scheme calc
_refine_ls_wR_factor_gt 0.1919
_refine_ls_wR_factor_ref 0.2017
_reflns_number_gt 7277
_reflns_number_total 8186
_reflns_threshold_expression >2sigma(I)
_cod_data_source_file ic900022s_si_002_2.cif
_cod_data_source_block ybbian3m
_cod_depositor_comments
;
The following automatic conversions were performed:
'_symmetry_cell_setting' value 'Triclinic' changed to 'triclinic'
according to '/home/saulius/struct/CIF-dictionaries/cif_core.dic'
dictionary named 'cif_core.dic' version 2.4.1 from 2010-06-29.

Automatic conversion script
Id: cif_fix_enum 1527 2010-12-29 10:47:43Z saulius 
;
_cod_database_code 4301751

loop_
_symmetry_equiv_pos_as_xyz
'x, y, z'
'-x, -y, -z'

loop_
_atom_site_label
_atom_site_type_symbol
_atom_site_fract_x
_atom_site_fract_y
_atom_site_fract_z
_atom_site_U_iso_or_equiv
_atom_site_adp_type
_atom_site_occupancy
_atom_site_symmetry_multiplicity
_atom_site_calc_flag
_atom_site_refinement_flags
_atom_site_disorder_assembly
_atom_site_disorder_group
Yb1 Yb -0.01641(3) -0.02308(2) 0.15370(2) 0.02402(11) Uani 1 1 d U . .
Br1 Br -0.09157(8) -0.10858(7) 0.03254(6) 0.0363(2) Uani 1 1 d U . .
C1 C 0.1372(7) -0.1946(6) 0.3501(6) 0.0250(15) Uani 1 1 d . . .
N1 N 0.1579(5) -0.1477(5) 0.2512(5) 0.0244(13) Uani 1 1 d . . .
N2 N -0.0750(6) -0.1245(5) 0.3254(5) 0.0258(13) Uani 1 1 d . . .
C2 C 0.0184(7) -0.1843(6) 0.3885(5) 0.0239(15) Uani 1 1 d . . .
C3 C 0.0261(6) -0.2526(6) 0.4981(5) 0.0273(16) Uani 1 1 d D . .
C4 C 0.1465(6) -0.2982(6) 0.5228(5) 0.0294(16) Uani 1 1 d D . .
C5 C 0.2178(6) -0.2668(6) 0.4368(5) 0.0272(16) Uani 1 1 d D . .
C6 C 0.3389(6) -0.3075(6) 0.4495(6) 0.0365(19) Uani 1 1 d D . .
H6A H 0.3895 -0.2887 0.3932 0.044 Uiso 1 1 calc R . .
C7 C 0.3847(8) -0.3764(7) 0.5463(6) 0.046(2) Uani 1 1 d D . .
H7A H 0.4674 -0.4044 0.5550 0.056 Uiso 1 1 calc R . .
C8 C 0.3135(7) -0.4052(7) 0.6302(6) 0.044(2) Uani 1 1 d D . .
H8A H 0.3483 -0.4510 0.6950 0.053 Uiso 1 1 calc R . .
C9 C 0.1906(6) -0.3676(6) 0.6208(5) 0.037(2) Uani 1 1 d D . .
C10 C 0.1071(9) -0.3918(7) 0.6978(6) 0.041(2) Uani 1 1 d D . .
H10A H 0.1320 -0.4372 0.7658 0.049 Uiso 1 1 calc R . .
C11 C -0.0110(10) -0.3492(6) 0.6742(5) 0.041(2) Uani 1 1 d D . .
H11A H -0.0660 -0.3668 0.7273 0.049 Uiso 1 1 calc R . .
C12 C -0.0535(7) -0.2813(6) 0.5760(5) 0.0323(18) Uani 1 1 d D . .
H12A H -0.1356 -0.2551 0.5628 0.039 Uiso 1 1 calc R . .
C13 C 0.2693(6) -0.1888(6) 0.2171(6) 0.0304(17) Uani 1 1 d D . .
C14 C 0.3514(6) -0.1247(7) 0.1789(6) 0.0347(18) Uani 1 1 d D . .
C15 C 0.4602(7) -0.1670(7) 0.1467(7) 0.045(2) Uani 1 1 d D . .
H15A H 0.5160 -0.1233 0.1203 0.054 Uiso 1 1 calc R . .
C16 C 0.4878(8) -0.2723(7) 0.1527(8) 0.054(3) Uani 1 1 d D . .
H16A H 0.5628 -0.3015 0.1328 0.064 Uiso 1 1 calc R . .
C17 C 0.4039(7) -0.3341(8) 0.1881(8) 0.049(2) Uani 1 1 d D . .
H17A H 0.4213 -0.4050 0.1902 0.058 Uiso 1 1 calc R . .
C18 C 0.2949(7) -0.2940(6) 0.2208(7) 0.0371(19) Uani 1 1 d D . .
C19 C 0.3259(8) -0.0113(7) 0.1770(7) 0.0359(19) Uani 1 1 d . . .
H19A H 0.2386 0.0172 0.1738 0.043 Uiso 1 1 calc R . .
C20 C 0.3692(10) -0.0189(8) 0.2731(8) 0.047(2) Uani 1 1 d . . .
H20A H 0.3323 -0.0687 0.3310 0.070 Uiso 1 1 calc R . .
H20B H 0.3487 0.0539 0.2721 0.070 Uiso 1 1 calc R . .
H20C H 0.4548 -0.0467 0.2785 0.070 Uiso 1 1 calc R . .
C21 C 0.3772(10) 0.0709(10) 0.0848(8) 0.056(3) Uani 1 1 d . . .
H21A H 0.3438 0.0787 0.0233 0.085 Uiso 1 1 calc R . .
H21B H 0.4628 0.0444 0.0850 0.085 Uiso 1 1 calc R . .
H21C H 0.3579 0.1420 0.0871 0.085 Uiso 1 1 calc R . .
C22 C 0.2087(8) -0.3684(8) 0.2605(8) 0.043(2) Uani 1 1 d . . .
H22A H 0.1403 -0.3322 0.2893 0.052 Uiso 1 1 calc R . .
C23 C 0.1618(11) -0.3816(9) 0.1747(11) 0.063(3) Uani 1 1 d . . .
H23A H 0.1198 -0.3099 0.1252 0.094 Uiso 1 1 calc R . .
H23B H 0.1081 -0.4307 0.2021 0.094 Uiso 1 1 calc R . .
H23C H 0.2277 -0.4127 0.1421 0.094 Uiso 1 1 calc R . .
C24 C 0.2609(10) -0.4804(8) 0.3433(9) 0.053(3) Uani 1 1 d . . .
H24A H 0.2935 -0.4718 0.3967 0.079 Uiso 1 1 calc R . .
H24B H 0.3235 -0.5207 0.3155 0.079 Uiso 1 1 calc R . .
H24C H 0.1995 -0.5211 0.3711 0.079 Uiso 1 1 calc R . .
C25 C -0.1881(6) -0.1425(5) 0.3675(6) 0.0278(16) Uani 1 1 d D . .
C26 C -0.2239(6) -0.2292(5) 0.3660(5) 0.0245(15) Uani 1 1 d D . .
C27 C -0.3268(6) -0.2543(6) 0.4157(6) 0.0337(18) Uani 1 1 d D . .
H27A H -0.3499 -0.3161 0.4195 0.040 Uiso 1 1 calc R . .
C28 C -0.3961(7) -0.1905(6) 0.4596(7) 0.0373(19) Uani 1 1 d D . .
H28A H -0.4661 -0.2086 0.4936 0.045 Uiso 1 1 calc R . .
C29 C -0.3624(7) -0.1003(6) 0.4535(7) 0.0371(19) Uani 1 1 d D . .
H29A H -0.4103 -0.0562 0.4830 0.045 Uiso 1 1 calc R . .
C30 C -0.2601(6) -0.0729(6) 0.4050(6) 0.0325(18) Uani 1 1 d D . .
C31 C -0.1512(8) -0.3006(7) 0.3178(7) 0.0339(13) Uani 1 1 d . . .
H31A H -0.0906 -0.2615 0.2760 0.041 Uiso 1 1 calc R . .
C32 C -0.0855(10) -0.4088(8) 0.3953(9) 0.0511(18) Uani 1 1 d . . .
H32A H -0.0338 -0.3965 0.4348 0.077 Uiso 1 1 calc R . .
H32B H -0.0382 -0.4518 0.3615 0.077 Uiso 1 1 calc R . .
H32C H -0.1416 -0.4488 0.4400 0.077 Uiso 1 1 calc R . .
C33 C -0.2231(11) -0.3149(9) 0.2465(9) 0.0517(18) Uani 1 1 d . . .
H33A H -0.2671 -0.2430 0.1989 0.078 Uiso 1 1 calc R . .
H33B H -0.2781 -0.3599 0.2855 0.078 Uiso 1 1 calc R . .
H33C H -0.1702 -0.3509 0.2093 0.078 Uiso 1 1 calc R . .
C34 C -0.2289(8) 0.0295(7) 0.3962(7) 0.0339(13) Uani 1 1 d . . .
H34A H -0.1718 0.0500 0.3399 0.041 Uiso 1 1 calc R . .
C35 C -0.3356(10) 0.1258(8) 0.3695(9) 0.0511(18) Uani 1 1 d . . .
H35A H -0.3102 0.1925 0.3548 0.077 Uiso 1 1 calc R . .
H35B H -0.3898 0.1116 0.4264 0.077 Uiso 1 1 calc R . .
H35C H -0.3756 0.1354 0.3102 0.077 Uiso 1 1 calc R . .
C36 C -0.1685(11) 0.0084(9) 0.4913(8) 0.0517(18) Uani 1 1 d . . .
H36A H -0.0948 -0.0474 0.5023 0.078 Uiso 1 1 calc R . .
H36B H -0.2201 -0.0173 0.5490 0.078 Uiso 1 1 calc R . .
H36C H -0.1517 0.0764 0.4841 0.078 Uiso 1 1 calc R . .
O1S O -0.1994(5) 0.1241(5) 0.1118(5) 0.050 Uani 1 1 d D . .
O2S O -0.0162(6) 0.1245(5) 0.1969(5) 0.050 Uani 1 1 d D . .
O3S O 0.4658(6) -0.6055(5) 0.1461(4) 0.050 Uani 1 1 d D . .
O4S O 0.1580(5) -0.5035(5) -0.0407(5) 0.050 Uani 1 1 d D . .
C1S C -0.3050(7) 0.1298(9) 0.0723(8) 0.050 Uani 1 1 d D . .
H1SA H -0.3695 0.1785 0.0900 0.075 Uiso 1 1 calc R . .
H1SB H -0.3201 0.0565 0.1003 0.075 Uiso 1 1 calc R . .
H1SC H -0.2996 0.1586 -0.0011 0.075 Uiso 1 1 calc R . .
C2S C -0.1957(7) 0.2272(6) 0.1012(8) 0.050 Uani 1 1 d D . .
H2SA H -0.2701 0.2583 0.1267 0.060 Uiso 1 1 calc R . .
H2SB H -0.1911 0.2757 0.0287 0.060 Uiso 1 1 calc R . .
C3S C -0.0938(7) 0.2274(6) 0.1558(8) 0.050 Uani 1 1 d D . .
H3SA H -0.0511 0.2818 0.1081 0.060 Uiso 1 1 calc R . .
H3SB H -0.1245 0.2494 0.2103 0.060 Uiso 1 1 calc R . .
C4S C 0.0489(9) 0.1164(9) 0.2752(7) 0.050 Uani 1 1 d D . .
H4SA H -0.0047 0.1368 0.3223 0.075 Uiso 1 1 calc R . .
H4SB H 0.1023 0.1657 0.2471 0.075 Uiso 1 1 calc R . .
H4SC H 0.0947 0.0409 0.3108 0.075 Uiso 1 1 calc R . .
C5S C 0.3967(8) -0.6725(8) 0.2151(7) 0.050 Uani 1 1 d D . .
H5SA H 0.4192 -0.6906 0.2838 0.075 Uiso 1 1 calc R . .
H5SB H 0.4088 -0.7399 0.2068 0.075 Uiso 1 1 calc R . .
H5SC H 0.3136 -0.6337 0.2032 0.075 Uiso 1 1 calc R . .
C6S C 0.4685(6) -0.5378(7) 0.0433(4) 0.050 Uani 1 1 d D . .
H6SA H 0.3888 -0.4892 0.0339 0.060 Uiso 1 1 calc R . .
H6SB H 0.4621 -0.5890 0.0158 0.060 Uiso 1 1 calc R . .
C7S C 0.2599(7) -0.5766(7) -0.0492(8) 0.050 Uani 1 1 d D . .
H7SA H 0.2962 -0.6238 0.0175 0.075 Uiso 1 1 calc R . .
H7SB H 0.3153 -0.5354 -0.0938 0.075 Uiso 1 1 calc R . .
H7SC H 0.2396 -0.6217 -0.0772 0.075 Uiso 1 1 calc R . .
C8S C 0.0562(4) -0.5418(5) -0.0009(8) 0.050 Uani 1 1 d D . .
H8SA H 0.0743 -0.5985 0.0690 0.060 Uiso 1 1 calc R . .
H8SB H 0.0390 -0.5785 -0.0400 0.060 Uiso 1 1 calc R . .

loop_
_atom_site_aniso_label
_atom_site_aniso_U_11
_atom_site_aniso_U_22
_atom_site_aniso_U_33
_atom_site_aniso_U_23
_atom_site_aniso_U_13
_atom_site_aniso_U_12
Yb1 0.02505(18) 0.02859(18) 0.02001(17) -0.01122(13) 0.00222(12) -0.00841(13)
Br1 0.0450(5) 0.0451(4) 0.0233(4) -0.0100(3) 0.0009(3) -0.0273(4)
C1 0.031(4) 0.024(3) 0.023(3) -0.011(3) 0.001(3) -0.011(3)
N1 0.022(3) 0.026(3) 0.028(3) -0.012(2) 0.005(2) -0.010(2)
N2 0.031(3) 0.024(3) 0.029(3) -0.018(2) 0.015(3) -0.012(2)
C2 0.031(4) 0.021(3) 0.025(3) -0.014(3) 0.003(3) -0.008(3)
C3 0.039(4) 0.025(3) 0.027(4) -0.017(3) 0.003(3) -0.013(3)
C4 0.045(5) 0.024(3) 0.026(4) -0.012(3) -0.002(3) -0.016(3)
C5 0.031(4) 0.022(3) 0.031(4) -0.012(3) -0.003(3) -0.010(3)
C6 0.034(4) 0.031(4) 0.043(5) -0.011(4) -0.008(4) -0.009(3)
C7 0.044(5) 0.039(5) 0.055(6) -0.015(4) -0.021(4) -0.010(4)
C8 0.067(6) 0.026(4) 0.040(5) -0.010(4) -0.024(4) -0.011(4)
C9 0.060(6) 0.022(3) 0.033(4) -0.010(3) -0.013(4) -0.015(4)
C10 0.081(7) 0.027(4) 0.024(4) -0.014(3) 0.000(4) -0.025(4)
C11 0.078(7) 0.033(4) 0.023(4) -0.018(3) 0.011(4) -0.023(4)
C12 0.054(5) 0.026(3) 0.025(4) -0.015(3) 0.007(3) -0.018(3)
C13 0.019(3) 0.043(4) 0.028(4) -0.014(3) 0.002(3) -0.007(3)
C14 0.025(4) 0.052(5) 0.029(4) -0.018(4) 0.006(3) -0.014(4)
C15 0.023(4) 0.075(7) 0.040(5) -0.026(5) 0.009(3) -0.017(4)
C16 0.033(5) 0.078(7) 0.052(6) -0.038(5) 0.009(4) -0.001(5)
C17 0.032(5) 0.062(6) 0.061(6) -0.041(5) -0.002(4) 0.002(4)
C18 0.026(4) 0.044(4) 0.044(5) -0.025(4) 0.001(3) -0.002(3)
C19 0.029(4) 0.042(4) 0.037(4) -0.013(4) 0.004(3) -0.016(4)
C20 0.057(6) 0.041(5) 0.044(5) -0.014(4) -0.005(4) -0.019(4)
C21 0.050(6) 0.063(6) 0.048(6) -0.005(5) 0.005(5) -0.037(5)
C22 0.036(5) 0.042(5) 0.062(6) -0.034(4) 0.002(4) -0.006(4)
C23 0.062(7) 0.045(5) 0.087(9) -0.034(6) -0.025(6) 0.000(5)
C24 0.051(6) 0.040(5) 0.069(7) -0.027(5) 0.001(5) -0.007(4)
C25 0.026(4) 0.030(4) 0.029(4) -0.015(3) 0.009(3) -0.008(3)
C26 0.021(3) 0.024(3) 0.024(3) -0.007(3) 0.001(3) -0.005(3)
C27 0.028(4) 0.037(4) 0.040(4) -0.018(4) 0.004(3) -0.014(3)
C28 0.026(4) 0.043(5) 0.040(5) -0.017(4) 0.011(3) -0.009(3)
C29 0.032(4) 0.036(4) 0.041(5) -0.020(4) 0.017(4) -0.006(3)
C30 0.034(4) 0.025(4) 0.038(4) -0.016(3) 0.013(3) -0.007(3)
C31 0.039(3) 0.029(3) 0.039(3) -0.019(2) 0.013(2) -0.013(2)
C32 0.050(4) 0.034(3) 0.071(5) -0.029(3) 0.006(4) -0.005(3)
C33 0.071(5) 0.046(3) 0.056(4) -0.032(3) 0.009(4) -0.029(3)
C34 0.039(3) 0.029(3) 0.039(3) -0.019(2) 0.013(2) -0.013(2)
C35 0.050(4) 0.034(3) 0.071(5) -0.029(3) 0.006(4) -0.005(3)
C36 0.071(5) 0.046(3) 0.056(4) -0.032(3) 0.009(4) -0.029(3)
O1S 0.050 0.050 0.050 -0.022 0.001 -0.012
O2S 0.050 0.050 0.050 -0.022 0.001 -0.012
O3S 0.050 0.050 0.050 -0.022 0.001 -0.012
O4S 0.050 0.050 0.050 -0.022 0.001 -0.012
C1S 0.050 0.050 0.050 -0.022 0.001 -0.012
C2S 0.050 0.050 0.050 -0.022 0.001 -0.012
C3S 0.050 0.050 0.050 -0.022 0.001 -0.012
C4S 0.050 0.050 0.050 -0.022 0.001 -0.012
C5S 0.050 0.050 0.050 -0.022 0.001 -0.012
C6S 0.050 0.050 0.050 -0.022 0.001 -0.012
C7S 0.050 0.050 0.050 -0.022 0.001 -0.012
C8S 0.050 0.050 0.050 -0.022 0.001 -0.012

loop_
_atom_type_symbol
_atom_type_description
_atom_type_scat_dispersion_real
_atom_type_scat_dispersion_imag
_atom_type_scat_source
C C 0.0033 0.0016 'International Tables Vol C Tables 4.2.6.8 and 6.1.1.4'
H H 0.0000 0.0000 'International Tables Vol C Tables 4.2.6.8 and 6.1.1.4'
N N 0.0061 0.0033 'International Tables Vol C Tables 4.2.6.8 and 6.1.1.4'
O O 0.0106 0.0060 'International Tables Vol C Tables 4.2.6.8 and 6.1.1.4'
Br Br -0.2901 2.4595 'International Tables Vol C Tables 4.2.6.8 and 6.1.1.4'
Yb Yb -0.3850 5.5486 'International Tables Vol C Tables 4.2.6.8 and 6.1.1.4'

loop_
_geom_angle_atom_site_label_1
_geom_angle_atom_site_label_2
_geom_angle_atom_site_label_3
_geom_angle
_geom_angle_site_symmetry_1
_geom_angle_site_symmetry_3
_geom_angle_publ_flag
O2S Yb1 N1 96.2(2) . . ?
O2S Yb1 N2 88.0(2) . . ?
N1 Yb1 N2 71.6(2) . . ?
O2S Yb1 O1S 64.4(2) . . ?
N1 Yb1 O1S 156.7(2) . . ?
N2 Yb1 O1S 93.9(2) . . ?
O2S Yb1 Br1 152.24(14) . . ?
N1 Yb1 Br1 110.53(15) . . ?
N2 Yb1 Br1 107.03(15) . . ?
O1S Yb1 Br1 90.90(15) . . ?
O2S Yb1 Br1 83.46(17) . 2 ?
N1 Yb1 Br1 100.38(15) . 2 ?
N2 Yb1 Br1 167.64(16) . 2 ?
O1S Yb1 Br1 90.47(16) . 2 ?
Br1 Yb1 Br1 84.41(3) . 2 ?
O2S Yb1 C1 90.32(19) . . ?
N1 Yb1 C1 22.8(2) . . ?
N2 Yb1 C1 49.2(2) . . ?
O1S Yb1 C1 137.4(2) . . ?
Br1 Yb1 C1 117.24(13) . . ?
Br1 Yb1 C1 121.65(14) 2 . ?
O2S Yb1 C2 87.47(19) . . ?
N1 Yb1 C2 48.9(2) . . ?
N2 Yb1 C2 23.0(2) . . ?
O1S Yb1 C2 114.1(2) . . ?
Br1 Yb1 C2 115.54(13) . . ?
Br1 Yb1 C2 146.74(14) 2 . ?
C1 Yb1 C2 26.26(19) . . ?
O2S Yb1 Yb1 120.85(16) . 2 ?
N1 Yb1 Yb1 110.91(15) . 2 ?
N2 Yb1 Yb1 149.57(15) . 2 ?
O1S Yb1 Yb1 90.92(17) . 2 ?
Br1 Yb1 Yb1 42.789(17) . 2 ?
Br1 Yb1 Yb1 41.621(17) 2 2 ?
C1 Yb1 Yb1 131.58(14) . 2 ?
C2 Yb1 Yb1 149.15(12) . 2 ?
Yb1 Br1 Yb1 95.59(3) . 2 ?
N1 C1 C2 121.2(7) . . ?
N1 C1 C5 131.1(7) . . ?
C2 C1 C5 107.5(6) . . ?
N1 C1 Yb1 44.6(4) . . ?
C2 C1 Yb1 77.2(4) . . ?
C5 C1 Yb1 173.9(5) . . ?
C1 N1 C13 117.4(6) . . ?
C1 N1 Yb1 112.6(5) . . ?
C13 N1 Yb1 129.2(5) . . ?
C2 N2 C25 115.7(6) . . ?
C2 N2 Yb1 112.3(5) . . ?
C25 N2 Yb1 131.4(5) . . ?
N2 C2 C1 120.9(7) . . ?
N2 C2 C3 131.7(7) . . ?
C1 C2 C3 107.4(6) . . ?
N2 C2 Yb1 44.6(3) . . ?
C1 C2 Yb1 76.6(4) . . ?
C3 C2 Yb1 175.4(5) . . ?
C12 C3 C4 117.3(7) . . ?
C12 C3 C2 135.9(7) . . ?
C4 C3 C2 106.8(6) . . ?
C9 C4 C3 124.3(6) . . ?
C9 C4 C5 123.8(6) . . ?
C3 C4 C5 111.8(6) . . ?
C6 C5 C4 118.3(7) . . ?
C6 C5 C1 135.3(7) . . ?
C4 C5 C1 106.4(6) . . ?
C5 C6 C7 118.9(8) . . ?
C8 C7 C6 122.1(8) . . ?
C7 C8 C9 121.0(7) . . ?
C4 C9 C8 115.9(7) . . ?
C4 C9 C10 116.4(7) . . ?
C8 C9 C10 127.6(7) . . ?
C11 C10 C9 119.7(7) . . ?
C10 C11 C12 123.1(8) . . ?
C3 C12 C11 119.1(8) . . ?
C14 C13 C18 120.0(7) . . ?
C14 C13 N1 120.6(6) . . ?
C18 C13 N1 119.4(6) . . ?
C13 C14 C15 119.5(8) . . ?
C13 C14 C19 120.6(7) . . ?
C15 C14 C19 119.9(7) . . ?
C16 C15 C14 120.9(8) . . ?
C17 C16 C15 119.0(8) . . ?
C16 C17 C18 121.3(8) . . ?
C17 C18 C13 119.2(8) . . ?
C17 C18 C22 117.8(7) . . ?
C13 C18 C22 123.0(7) . . ?
C20 C19 C14 110.5(7) . . ?
C20 C19 C21 110.7(8) . . ?
C14 C19 C21 112.9(8) . . ?
C24 C22 C18 113.2(8) . . ?
C24 C22 C23 109.6(8) . . ?
C18 C22 C23 111.0(9) . . ?
C30 C25 C26 121.5(7) . . ?
C30 C25 N2 120.8(6) . . ?
C26 C25 N2 117.7(6) . . ?
C27 C26 C25 118.1(7) . . ?
C27 C26 C31 119.3(6) . . ?
C25 C26 C31 122.4(6) . . ?
C28 C27 C26 121.1(7) . . ?
C29 C28 C27 119.2(7) . . ?
C28 C29 C30 121.4(7) . . ?
C29 C30 C25 118.1(7) . . ?
C29 C30 C34 119.7(6) . . ?
C25 C30 C34 122.2(6) . . ?
C32 C31 C26 111.8(7) . . ?
C32 C31 C33 111.7(8) . . ?
C26 C31 C33 112.9(8) . . ?
C30 C34 C36 111.4(7) . . ?
C30 C34 C35 112.0(8) . . ?
C36 C34 C35 110.9(8) . . ?
C2S O1S C1S 110.0(7) . . ?
C2S O1S Yb1 119.5(5) . . ?
C1S O1S Yb1 128.6(6) . . ?
C3S O2S C4S 109.3(7) . . ?
C3S O2S Yb1 124.2(5) . . ?
C4S O2S Yb1 126.0(6) . . ?
C6S O3S C5S 139.6(7) . . ?
C7S O4S C8S 119.2(6) . . ?
O1S C2S C3S 114.4(7) . . ?
O2S C3S C2S 111.6(7) . . ?
O3S C6S C6S 147.8(9) . 2_645 ?
O4S C8S C8S 117.9(7) . 2_545 ?

loop_
_geom_bond_atom_site_label_1
_geom_bond_atom_site_label_2
_geom_bond_distance
_geom_bond_site_symmetry_2
_geom_bond_publ_flag
Yb1 O2S 2.422(7) . ?
Yb1 N1 2.427(6) . ?
Yb1 N2 2.430(6) . ?
Yb1 O1S 2.479(6) . ?
Yb1 Br1 2.8673(9) . ?
Yb1 Br1 2.9325(9) 2 ?
Yb1 C1 3.191(7) . ?
Yb1 C2 3.199(7) . ?
Yb1 Yb1 4.2964(7) 2 ?
Br1 Yb1 2.9325(9) 2 ?
C1 N1 1.338(10) . ?
C1 C2 1.452(11) . ?
C1 C5 1.478(10) . ?
N1 C13 1.428(9) . ?
N2 C2 1.354(10) . ?
N2 C25 1.444(9) . ?
C2 C3 1.473(10) . ?
C3 C12 1.389(8) . ?
C3 C4 1.410(7) . ?
C4 C9 1.403(7) . ?
C4 C5 1.412(7) . ?
C5 C6 1.392(8) . ?
C6 C7 1.395(8) . ?
C7 C8 1.387(8) . ?
C8 C9 1.406(8) . ?
C9 C10 1.407(8) . ?
C10 C11 1.379(14) . ?
C11 C12 1.398(8) . ?
C13 C14 1.395(8) . ?
C13 C18 1.406(8) . ?
C14 C15 1.398(8) . ?
C14 C19 1.528(12) . ?
C15 C16 1.391(8) . ?
C16 C17 1.389(9) . ?
C17 C18 1.392(8) . ?
C18 C22 1.529(13) . ?
C19 C20 1.513(13) . ?
C19 C21 1.533(13) . ?
C22 C24 1.518(15) . ?
C22 C23 1.537(16) . ?
C25 C30 1.391(7) . ?
C25 C26 1.395(7) . ?
C26 C27 1.392(7) . ?
C26 C31 1.520(10) . ?
C27 C28 1.385(8) . ?
C28 C29 1.383(8) . ?
C29 C30 1.388(8) . ?
C30 C34 1.519(11) . ?
C31 C32 1.502(13) . ?
C31 C33 1.528(14) . ?
C34 C36 1.521(14) . ?
C34 C35 1.523(13) . ?
O1S C2S 1.395(5) . ?
O1S C1S 1.398(5) . ?
O2S C3S 1.396(5) . ?
O2S C4S 1.403(5) . ?
O3S C6S 1.395(4) . ?
O3S C5S 1.399(5) . ?
O4S C7S 1.399(5) . ?
O4S C8S 1.406(5) . ?
C2S C3S 1.516(5) . ?
C6S C6S 1.523(5) 2_645 ?
C8S C8S 1.534(5) 2_545 ?
